data_7212597
loop_
_publ_author_name
'Visinescu, Diana'
'Fabelo, Oscar'
'Ruiz-P\'erez, Catalina'
'Lloret, Francesc'
'Julve, Miguel'

_publ_section_title
;
 [Fe(phen)(CN)4]&#x2212;: a suitable metalloligand unit to build 3d--4f
 heterobimetallic complexes with mixed bpym-cyano bridges (phen =
 1,10-phenantroline, bpym = 2,2&#x2032;-bipyrimidine)
;
_journal_issue 8
_journal_name_full CrystEngComm
_journal_page_first 2454
_journal_paper_doi 10.1039/c002305a
_journal_volume 12
_journal_year 2010
_chemical_formula_sum 'C72 H66 Dy2 Fe4 N30 O20'
_chemical_formula_weight 2219.95
_space_group_IT_number 2
_symmetry_cell_setting triclinic
_symmetry_Int_Tables_number 2
_symmetry_space_group_name_Hall '-P 1'
_symmetry_space_group_name_H-M 'P -1'
_atom_sites_solution_hydrogens geom
_atom_sites_solution_primary direct
_atom_sites_solution_secondary difmap
_audit_creation_method SHELXL-97
_cell_angle_alpha 94.664(5)
_cell_angle_beta 104.432(6)
_cell_angle_gamma 92.157(10)
_cell_formula_units_Z 1
_cell_length_a 10.0660(10)
_cell_length_b 15.0110(13)
_cell_length_c 16.5870(7)
_cell_measurement_temperature 293(2)
_cell_volume 2414.8(3)
_computing_cell_refinement 'EvalCCD (Duisenberg & Schreurs 1990-2000)'
_computing_data_collection 'Collect (Bruker AXS BV, 1997-2004)'
_computing_data_reduction 'EvalCCD (Duisenberg & Schreurs 1990-2000)'
_computing_molecular_graphics 'Ortep-3 for Windows (Farrugia, 1997)'
_computing_publication_material 'WinGX publication routines (Farrugia, 1999)'
_computing_structure_refinement 'SHELXL-97 (Sheldrick, 1997)'
_computing_structure_solution 'SHELXL-97 (Sheldrick, 1997)'
_diffrn_ambient_temperature 293(2)
_diffrn_detector 'CCD plate'
_diffrn_detector_area_resol_mean 9
_diffrn_measured_fraction_theta_full 0.982
_diffrn_measured_fraction_theta_max 0.982
_diffrn_measurement_device '95mm CCD camera on \k-goniostat'
_diffrn_measurement_device_type KappaCCD
_diffrn_measurement_method 'CCD rotation images, thick slices'
_diffrn_radiation_monochromator 'horizonally mounted graphite crystal'
_diffrn_radiation_probe x-ray
_diffrn_radiation_type MoK\a
_diffrn_radiation_wavelength 0.71073
_diffrn_reflns_av_R_equivalents 0.0282
_diffrn_reflns_av_sigmaI/netI 0.0242
_diffrn_reflns_limit_h_max 13
_diffrn_reflns_limit_h_min -13
_diffrn_reflns_limit_k_max 19
_diffrn_reflns_limit_k_min -19
_diffrn_reflns_limit_l_max 21
_diffrn_reflns_limit_l_min -21
_diffrn_reflns_number 48282
_diffrn_reflns_theta_full 27.50
_diffrn_reflns_theta_max 27.50
_diffrn_reflns_theta_min 6.44
_diffrn_source 'Enraf Nonius FR590'
_exptl_absorpt_coefficient_mu 2.189
_exptl_absorpt_correction_type none
_exptl_crystal_colour Brown
_exptl_crystal_density_diffrn 1.527
_exptl_crystal_density_method 'not measured'
_exptl_crystal_description Prism
_exptl_crystal_F_000 1104
_exptl_crystal_size_max 0.11
_exptl_crystal_size_mid 0.10
_exptl_crystal_size_min 0.08
_refine_diff_density_max 1.220
_refine_diff_density_min -0.560
_refine_diff_density_rms 0.087
_refine_ls_extinction_method none
_refine_ls_goodness_of_fit_ref 1.123
_refine_ls_hydrogen_treatment constr
_refine_ls_matrix_type full
_refine_ls_number_parameters 577
_refine_ls_number_reflns 10873
_refine_ls_number_restraints 0
_refine_ls_restrained_S_all 1.123
_refine_ls_R_factor_all 0.0346
_refine_ls_R_factor_gt 0.0264
_refine_ls_shift/su_max 0.001
_refine_ls_shift/su_mean 0.000
_refine_ls_structure_factor_coef Fsqd
_refine_ls_weighting_details 'calc w=1/[\s^2^(Fo^2^)+(0.0360P)^2^+2.6588P] where P=(Fo^2^+2Fc^2^)/3'
_refine_ls_weighting_scheme calc
_refine_ls_wR_factor_gt 0.0729
_refine_ls_wR_factor_ref 0.0791
_reflns_number_gt 9647
_reflns_number_total 10873
_reflns_threshold_expression >2sigma(I)
_cod_data_source_file c002305a.txt
_cod_data_source_block compound31
_cod_database_code 7212597

loop_
_symmetry_equiv_pos_as_xyz
'x, y, z'
'-x, -y, -z'

loop_
_atom_site_label
_atom_site_type_symbol
_atom_site_fract_x
_atom_site_fract_y
_atom_site_fract_z
_atom_site_U_iso_or_equiv
_atom_site_adp_type
_atom_site_occupancy
_atom_site_symmetry_multiplicity
_atom_site_calc_flag
_atom_site_refinement_flags
Dy1 Dy 0.706791(12) 0.662685(8) 0.128405(8) 0.02593(5) Uani 1 1 d .
Fe1 Fe 1.12671(4) 0.45350(3) 0.27006(2) 0.02956(9) Uani 1 1 d .
Fe2 Fe 0.37405(4) 0.91557(3) 0.20791(3) 0.03742(11) Uani 1 1 d .
C1 C 0.7943(3) 0.4718(2) 0.0304(2) 0.0366(7) Uani 1 1 d .
H1 H 0.8812 0.4958 0.0594 0.044 Uiso 1 1 calc R
C2 C 0.7829(3) 0.3941(2) -0.0207(2) 0.0487(9) Uani 1 1 d .
H2 H 0.8605 0.3656 -0.0274 0.058 Uiso 1 1 calc R
C3 C 0.6537(3) 0.3596(2) -0.0618(2) 0.0443(8) Uani 1 1 d .
H3 H 0.6439 0.3068 -0.0967 0.053 Uiso 1 1 calc R
C4 C 0.5616(3) 0.47620(18) -0.00405(16) 0.0250(5) Uani 1 1 d .
C5 C 0.9832(3) 0.5315(2) 0.23151(18) 0.0319(6) Uani 1 1 d .
C6 C 0.4985(3) 0.8255(2) 0.19687(19) 0.0339(6) Uani 1 1 d .
C7 C 1.0994(3) 0.4047(2) 0.15674(19) 0.0392(7) Uani 1 1 d .
C8 C 1.2664(3) 0.5374(2) 0.25195(19) 0.0389(7) Uani 1 1 d .
C9 C 0.9844(4) 0.3684(2) 0.2830(2) 0.0455(8) Uani 1 1 d .
C10 C 0.3990(4) 0.8879(3) 0.3215(3) 0.0570(10) Uani 1 1 d .
C11 C 0.5264(4) 1.0052(3) 0.2427(3) 0.0531(9) Uani 1 1 d .
C12 C 0.2228(3) 0.8241(2) 0.1716(2) 0.0376(7) Uani 1 1 d .
C13 C 1.3268(4) 0.3087(3) 0.2717(3) 0.0520(9) Uani 1 1 d .
H13 H 1.2958 0.3007 0.2137 0.062 Uiso 1 1 calc R
C14 C 1.4282(5) 0.2551(4) 0.3120(4) 0.0757(14) Uani 1 1 d .
H14 H 1.4635 0.2117 0.2811 0.091 Uiso 1 1 calc R
C15 C 1.4752(6) 0.2667(5) 0.3970(4) 0.096(2) Uani 1 1 d .
H15 H 1.5418 0.2305 0.4243 0.115 Uiso 1 1 calc R
C16 C 1.4237(5) 0.3327(4) 0.4431(3) 0.0815(16) Uani 1 1 d .
C17 C 1.3203(4) 0.3838(3) 0.3982(2) 0.0530(9) Uani 1 1 d .
C18 C 1.4668(7) 0.3546(7) 0.5323(4) 0.126(3) Uani 1 1 d .
H18 H 1.5342 0.3222 0.5642 0.151 Uiso 1 1 calc R
C19 C 1.4118(8) 0.4209(7) 0.5707(4) 0.133(3) Uani 1 1 d .
H19 H 1.4434 0.4334 0.6283 0.160 Uiso 1 1 calc R
C20 C 1.3081(6) 0.4719(5) 0.5264(3) 0.0899(18) Uani 1 1 d .
C21 C 1.2631(4) 0.4521(3) 0.4386(2) 0.0554(10) Uani 1 1 d .
C22 C 1.1107(5) 0.5642(3) 0.4257(2) 0.0600(10) Uani 1 1 d .
H22 H 1.0450 0.5967 0.3924 0.072 Uiso 1 1 calc R
C23 C 1.1497(7) 0.5867(4) 0.5128(3) 0.0885(17) Uani 1 1 d .
H23 H 1.1085 0.6328 0.5366 0.106 Uiso 1 1 calc R
C24 C 1.2453(7) 0.5421(5) 0.5611(3) 0.107(2) Uani 1 1 d .
H24 H 1.2710 0.5575 0.6185 0.128 Uiso 1 1 calc R
C25 C 0.1932(5) 1.0403(3) 0.2778(3) 0.0727(13) Uani 1 1 d .
H25 H 0.2249 1.0175 0.3291 0.087 Uiso 1 1 calc R
C26 C 0.0965(6) 1.1068(4) 0.2696(5) 0.0895(18) Uani 1 1 d .
H26 H 0.0662 1.1282 0.3157 0.107 Uiso 1 1 calc R
C27 C 0.0471(5) 1.1396(3) 0.1942(5) 0.0871(18) Uani 1 1 d .
H27 H -0.0176 1.1827 0.1888 0.104 Uiso 1 1 calc R
C28 C 0.0940(4) 1.1083(3) 0.1250(4) 0.0666(13) Uani 1 1 d .
C29 C 0.1915(4) 1.0435(2) 0.1381(3) 0.0522(9) Uani 1 1 d .
C30 C 0.0500(5) 1.1365(3) 0.0432(4) 0.0746(15) Uani 1 1 d .
H30 H -0.0148 1.1795 0.0336 0.090 Uiso 1 1 calc R
C31 C 0.0988(5) 1.1033(3) -0.0205(4) 0.0728(14) Uani 1 1 d .
H31 H 0.0673 1.1238 -0.0729 0.087 Uiso 1 1 calc R
C32 C 0.1984(4) 1.0368(3) -0.0094(3) 0.0571(10) Uani 1 1 d .
C33 C 0.2435(4) 1.0084(2) 0.0713(3) 0.0478(8) Uani 1 1 d .
C34 C 0.3866(4) 0.9103(3) 0.0274(2) 0.0487(8) Uani 1 1 d .
H34 H 0.4508 0.8670 0.0387 0.058 Uiso 1 1 calc R
C35 C 0.3464(5) 0.9352(3) -0.0531(3) 0.0606(10) Uani 1 1 d .
H35 H 0.3836 0.9088 -0.0946 0.073 Uiso 1 1 calc R
C36 C 0.2523(5) 0.9984(3) -0.0721(3) 0.0637(11) Uani 1 1 d .
H36 H 0.2250 1.0153 -0.1262 0.076 Uiso 1 1 calc R
O1A O 0.6325(3) 0.7742(2) 0.03321(17) 0.0592(7) Uani 1 1 d .
O1W O 0.8896(2) 0.67771(15) 0.06751(13) 0.0372(5) Uani 1 1 d .
O2A O 0.6223(4) 0.6621(2) -0.0562(3) 0.0779(10) Uani 1 1 d .
O2W O 0.6196(2) 0.58135(18) 0.22032(15) 0.0479(6) Uani 1 1 d .
O3A O 0.5748(4) 0.7921(3) -0.0977(2) 0.0839(11) Uani 1 1 d .
O3W O 0.8567(2) 0.76589(18) 0.22356(17) 0.0552(7) Uani 1 1 d .
O4W O 0.6237(5) 0.3997(3) 0.2081(3) 0.1033(13) Uani 1 1 d .
O5W O 1.1053(5) 0.7452(5) 0.3333(3) 0.141(2) Uani 1 1 d .
O6W O 0.8146(7) 1.1790(4) 0.3749(3) 0.138(2) Uani 1 1 d .
O7W O 0.8479(8) 0.9274(5) 0.3010(7) 0.242(5) Uani 1 1 d .
N1 N 0.6836(2) 0.51394(16) 0.03965(14) 0.0285(5) Uani 1 1 d .
N1A N 0.6077(3) 0.7427(2) -0.0431(2) 0.0526(8) Uani 1 1 d .
N2 N 0.5411(2) 0.39979(16) -0.05326(15) 0.0309(5) Uani 1 1 d .
N3 N 0.8935(3) 0.57462(19) 0.20620(16) 0.0382(6) Uani 1 1 d .
N4 N 0.5680(3) 0.76965(18) 0.18611(17) 0.0373(6) Uani 1 1 d .
N5 N 1.0877(3) 0.3733(3) 0.09014(18) 0.0571(9) Uani 1 1 d .
N6 N 1.3539(3) 0.5823(3) 0.2421(2) 0.0593(9) Uani 1 1 d .
N7 N 0.8990(5) 0.3207(3) 0.2901(3) 0.0796(12) Uani 1 1 d .
N8 N 0.4120(6) 0.8720(4) 0.3883(3) 0.0951(15) Uani 1 1 d .
N9 N 0.6158(5) 1.0569(3) 0.2634(3) 0.0856(13) Uani 1 1 d .
N10 N 0.1347(3) 0.7717(2) 0.1469(2) 0.0499(7) Uani 1 1 d .
N11 N 1.2733(3) 0.3709(2) 0.31350(17) 0.0407(6) Uani 1 1 d .
N12 N 1.1655(3) 0.4981(2) 0.39013(16) 0.0416(6) Uani 1 1 d .
N13 N 0.2400(3) 1.0099(2) 0.2128(2) 0.0522(8) Uani 1 1 d .
N14 N 0.3376(3) 0.94541(18) 0.08934(19) 0.0421(6) Uani 1 1 d .

loop_
_atom_site_aniso_label
_atom_site_aniso_U_11
_atom_site_aniso_U_22
_atom_site_aniso_U_33
_atom_site_aniso_U_23
_atom_site_aniso_U_13
_atom_site_aniso_U_12
Dy1 0.01868(7) 0.02691(7) 0.03057(7) -0.00451(5) 0.00534(5) 0.00238(4)
Fe1 0.0260(2) 0.0391(2) 0.02383(18) 0.00199(16) 0.00622(15) 0.00720(16)
Fe2 0.0292(2) 0.0302(2) 0.0500(3) -0.00960(18) 0.00838(19) 0.00432(17)
C1 0.0189(13) 0.0421(17) 0.0429(16) -0.0121(13) 0.0013(11) 0.0064(11)
C2 0.0225(15) 0.053(2) 0.062(2) -0.0251(17) 0.0024(14) 0.0115(13)
C3 0.0273(15) 0.0432(18) 0.0549(19) -0.0219(15) 0.0033(13) 0.0095(13)
C4 0.0207(12) 0.0267(13) 0.0266(12) -0.0005(10) 0.0045(10) 0.0038(10)
C5 0.0262(14) 0.0400(16) 0.0297(14) -0.0001(11) 0.0079(11) 0.0052(12)
C6 0.0266(14) 0.0348(15) 0.0369(15) -0.0065(12) 0.0052(11) -0.0005(11)
C7 0.0273(15) 0.058(2) 0.0314(15) -0.0006(13) 0.0051(12) 0.0148(13)
C8 0.0289(15) 0.055(2) 0.0328(15) 0.0089(13) 0.0056(12) 0.0106(14)
C9 0.0455(19) 0.0446(19) 0.0503(19) -0.0012(15) 0.0208(16) 0.0047(15)
C10 0.050(2) 0.064(3) 0.053(2) -0.0152(19) 0.0109(17) 0.0116(18)
C11 0.044(2) 0.0398(19) 0.070(2) -0.0112(17) 0.0093(17) 0.0008(15)
C12 0.0300(15) 0.0356(16) 0.0463(17) -0.0018(13) 0.0088(13) 0.0083(12)
C13 0.044(2) 0.055(2) 0.058(2) 0.0056(17) 0.0122(17) 0.0183(17)
C14 0.064(3) 0.073(3) 0.095(4) 0.020(3) 0.020(3) 0.037(2)
C15 0.073(3) 0.117(5) 0.108(4) 0.060(4) 0.021(3) 0.055(3)
C16 0.067(3) 0.121(5) 0.060(3) 0.042(3) 0.006(2) 0.039(3)
C17 0.045(2) 0.075(3) 0.0395(18) 0.0204(18) 0.0053(15) 0.0171(18)
C18 0.092(5) 0.214(9) 0.070(4) 0.063(5) -0.005(3) 0.058(5)
C19 0.111(5) 0.239(10) 0.039(3) 0.026(4) -0.013(3) 0.055(6)
C20 0.080(3) 0.152(6) 0.030(2) 0.004(3) 0.002(2) 0.014(3)
C21 0.051(2) 0.085(3) 0.0283(16) 0.0083(17) 0.0036(15) 0.0074(19)
C22 0.075(3) 0.067(3) 0.0391(19) -0.0087(17) 0.0202(19) 0.010(2)
C23 0.110(4) 0.109(4) 0.044(2) -0.027(3) 0.025(3) 0.009(3)
C24 0.106(5) 0.172(7) 0.032(2) -0.024(3) 0.007(3) 0.013(5)
C25 0.065(3) 0.064(3) 0.089(3) -0.021(2) 0.025(2) 0.020(2)
C26 0.076(3) 0.078(4) 0.117(5) -0.028(3) 0.038(3) 0.025(3)
C27 0.059(3) 0.051(3) 0.148(6) -0.016(3) 0.025(3) 0.022(2)
C28 0.045(2) 0.0316(18) 0.121(4) -0.003(2) 0.018(2) 0.0099(16)
C29 0.0357(18) 0.0282(16) 0.088(3) -0.0017(17) 0.0093(18) 0.0051(13)
C30 0.049(2) 0.040(2) 0.131(5) 0.022(3) 0.008(3) 0.0137(18)
C31 0.052(2) 0.051(2) 0.113(4) 0.033(3) 0.008(3) 0.0063(19)
C32 0.042(2) 0.0381(19) 0.087(3) 0.0190(19) 0.0044(19) -0.0006(15)
C33 0.0351(17) 0.0284(15) 0.077(2) 0.0054(15) 0.0079(16) 0.0006(13)
C34 0.0442(19) 0.0448(19) 0.059(2) 0.0077(16) 0.0146(16) 0.0073(15)
C35 0.059(2) 0.062(3) 0.064(2) 0.013(2) 0.019(2) 0.004(2)
C36 0.059(3) 0.058(3) 0.072(3) 0.023(2) 0.009(2) -0.002(2)
O1A 0.0569(17) 0.082(2) 0.0476(15) 0.0216(14) 0.0216(12) 0.0247(14)
O1W 0.0287(10) 0.0481(13) 0.0349(11) -0.0040(9) 0.0116(8) -0.0032(9)
O2A 0.071(2) 0.0506(18) 0.124(3) 0.0124(18) 0.044(2) 0.0150(15)
O2W 0.0335(12) 0.0658(16) 0.0507(14) 0.0196(12) 0.0170(10) 0.0104(11)
O3A 0.121(3) 0.084(2) 0.0508(17) 0.0285(16) 0.0197(18) 0.036(2)
O3W 0.0357(13) 0.0547(15) 0.0636(16) -0.0286(12) 0.0020(11) -0.0014(11)
O4W 0.092(3) 0.066(2) 0.143(4) 0.017(2) 0.013(3) -0.003(2)
O5W 0.095(3) 0.192(6) 0.122(4) 0.055(4) -0.003(3) -0.031(4)
O6W 0.186(5) 0.117(4) 0.094(3) -0.002(3) 0.018(3) -0.069(4)
O7W 0.152(6) 0.154(6) 0.349(12) -0.137(7) -0.024(7) 0.047(5)
N1 0.0189(10) 0.0313(12) 0.0324(12) -0.0044(9) 0.0029(9) 0.0043(9)
N1A 0.0474(18) 0.061(2) 0.059(2) 0.0225(16) 0.0247(15) 0.0191(15)
N2 0.0216(11) 0.0308(12) 0.0364(12) -0.0090(10) 0.0036(9) 0.0043(9)
N3 0.0278(13) 0.0477(15) 0.0383(14) 0.0008(11) 0.0070(11) 0.0062(11)
N4 0.0330(13) 0.0349(13) 0.0418(14) -0.0059(11) 0.0077(11) 0.0070(11)
N5 0.0443(17) 0.090(3) 0.0340(15) -0.0102(15) 0.0062(13) 0.0198(16)
N6 0.0378(17) 0.078(2) 0.065(2) 0.0222(18) 0.0136(15) 0.0006(16)
N7 0.081(3) 0.062(2) 0.107(3) -0.005(2) 0.051(3) -0.014(2)
N8 0.108(4) 0.119(4) 0.059(3) 0.002(3) 0.021(2) 0.020(3)
N9 0.069(3) 0.062(2) 0.112(3) -0.016(2) 0.009(2) -0.021(2)
N10 0.0351(15) 0.0464(17) 0.0634(19) -0.0047(14) 0.0073(13) -0.0008(13)
N11 0.0338(14) 0.0482(16) 0.0403(14) 0.0087(12) 0.0071(11) 0.0118(12)
N12 0.0445(16) 0.0527(17) 0.0278(12) -0.0007(11) 0.0109(11) 0.0024(13)
N13 0.0409(16) 0.0363(15) 0.077(2) -0.0142(14) 0.0154(15) 0.0077(12)
N14 0.0318(14) 0.0321(13) 0.0599(17) 0.0021(12) 0.0074(12) 0.0030(10)

loop_
_atom_type_symbol
_atom_type_description
_atom_type_scat_dispersion_real
_atom_type_scat_dispersion_imag
_atom_type_scat_source
C C 0.0033 0.0016 'International Tables Vol C Tables 4.2.6.8 and 6.1.1.4'
H H 0.0000 0.0000 'International Tables Vol C Tables 4.2.6.8 and 6.1.1.4'
O O 0.0106 0.0060 'International Tables Vol C Tables 4.2.6.8 and 6.1.1.4'
N N 0.0061 0.0033 'International Tables Vol C Tables 4.2.6.8 and 6.1.1.4'
Fe Fe 0.3463 0.8444 'International Tables Vol C Tables 4.2.6.8 and 6.1.1.4'
Dy Dy -0.1892 4.4098 'International Tables Vol C Tables 4.2.6.8 and 6.1.1.4'

loop_
_geom_angle_atom_site_label_1
_geom_angle_atom_site_label_2
_geom_angle_atom_site_label_3
_geom_angle
_geom_angle_site_symmetry_3
O1W Dy1 O3W 77.52(9) .
O1W Dy1 O2W 143.86(8) .
O3W Dy1 O2W 100.09(10) .
O1W Dy1 O1A 77.70(9) .
O3W Dy1 O1A 92.12(11) .
O2W Dy1 O1A 138.24(9) .
O1W Dy1 N4 133.87(9) .
O3W Dy1 N4 72.24(9) .
O2W Dy1 N4 76.41(9) .
O1A Dy1 N4 69.61(9) .
O1W Dy1 N3 73.09(8) .
O3W Dy1 N3 74.23(10) .
O2W Dy1 N3 71.65(9) .
O1A Dy1 N3 149.76(9) .
N4 Dy1 N3 127.96(9) .
O1W Dy1 N1 78.57(8) .
O3W Dy1 N1 145.59(8) .
O2W Dy1 N1 85.18(9) .
O1A Dy1 N1 106.52(9) .
N4 Dy1 N1 141.14(8) .
N3 Dy1 N1 75.36(8) .
O1W Dy1 N2 126.30(7) 2_665
O3W Dy1 N2 150.57(8) 2_665
O2W Dy1 N2 71.21(8) 2_665
O1A Dy1 N2 78.65(10) 2_665
N4 Dy1 N2 78.36(8) 2_665
N3 Dy1 N2 125.62(9) 2_665
N1 Dy1 N2 63.28(7) 2_665
C7 Fe1 C5 87.91(13) .
C7 Fe1 C9 89.47(15) .
C5 Fe1 C9 87.05(14) .
C7 Fe1 C8 88.13(15) .
C5 Fe1 C8 92.29(13) .
C9 Fe1 C8 177.54(14) .
C7 Fe1 N12 175.88(13) .
C5 Fe1 N12 96.21(12) .
C9 Fe1 N12 90.70(14) .
C8 Fe1 N12 91.73(13) .
C7 Fe1 N11 93.45(12) .
C5 Fe1 N11 177.95(12) .
C9 Fe1 N11 91.42(14) .
C8 Fe1 N11 89.29(13) .
N12 Fe1 N11 82.43(12) .
C6 Fe2 C10 87.06(15) .
C6 Fe2 C11 90.26(14) .
C10 Fe2 C11 90.28(19) .
C6 Fe2 C12 88.77(12) .
C10 Fe2 C12 90.22(17) .
C11 Fe2 C12 178.89(15) .
C6 Fe2 N14 95.37(12) .
C10 Fe2 N14 176.97(15) .
C11 Fe2 N14 91.52(16) .
C12 Fe2 N14 88.02(13) .
C6 Fe2 N13 176.92(14) .
C10 Fe2 N13 95.89(16) .
C11 Fe2 N13 90.62(14) .
C12 Fe2 N13 90.32(13) .
N14 Fe2 N13 81.66(13) .
N1 C1 C2 121.6(3) .
N1 C1 H1 119.2 .
C2 C1 H1 119.2 .
C1 C2 C3 117.9(3) .
C1 C2 H2 121.0 .
C3 C2 H2 121.0 .
N2 C3 C2 121.8(3) .
N2 C3 H3 119.1 .
C2 C3 H3 119.1 .
N2 C4 N1 125.9(2) .
N2 C4 C4 117.4(3) 2_665
N1 C4 C4 116.7(3) 2_665
N3 C5 Fe1 176.6(3) .
N4 C6 Fe2 176.1(3) .
N5 C7 Fe1 177.1(3) .
N6 C8 Fe1 175.7(3) .
N7 C9 Fe1 178.1(4) .
N8 C10 Fe2 179.1(4) .
N9 C11 Fe2 179.4(5) .
N10 C12 Fe2 176.9(3) .
N11 C13 C14 122.0(4) .
N11 C13 H13 119.0 .
C14 C13 H13 119.0 .
C15 C14 C13 119.5(5) .
C15 C14 H14 120.2 .
C13 C14 H14 120.2 .
C14 C15 C16 120.2(4) .
C14 C15 H15 119.9 .
C16 C15 H15 119.9 .
C15 C16 C17 117.1(4) .
C15 C16 C18 126.3(5) .
C17 C16 C18 116.6(6) .
N11 C17 C21 116.5(3) .
N11 C17 C16 122.1(4) .
C21 C17 C16 121.4(4) .
C19 C18 C16 121.7(5) .
C19 C18 H18 119.2 .
C16 C18 H18 119.2 .
C18 C19 C20 122.1(5) .
C18 C19 H19 118.9 .
C20 C19 H19 118.9 .
C24 C20 C19 126.0(5) .
C24 C20 C21 116.3(5) .
C19 C20 C21 117.7(6) .
N12 C21 C17 117.2(3) .
N12 C21 C20 122.3(4) .
C17 C21 C20 120.5(4) .
N12 C22 C23 121.5(5) .
N12 C22 H22 119.3 .
C23 C22 H22 119.3 .
C24 C23 C22 120.0(5) .
C24 C23 H23 120.0 .
C22 C23 H23 120.0 .
C23 C24 C20 120.8(4) .
C23 C24 H24 119.6 .
C20 C24 H24 119.6 .
N13 C25 C26 120.9(5) .
N13 C25 H25 119.6 .
C26 C25 H25 119.6 .
C27 C26 C25 120.2(5) .
C27 C26 H26 119.9 .
C25 C26 H26 119.9 .
C26 C27 C28 120.0(4) .
C26 C27 H27 120.0 .
C28 C27 H27 120.0 .
C29 C28 C27 116.6(5) .
C29 C28 C30 117.9(5) .
C27 C28 C30 125.4(4) .
N13 C29 C28 123.6(4) .
N13 C29 C33 116.3(3) .
C28 C29 C33 120.0(4) .
C31 C30 C28 122.3(4) .
C31 C30 H30 118.8 .
C28 C30 H30 118.8 .
C30 C31 C32 121.3(5) .
C30 C31 H31 119.4 .
C32 C31 H31 119.4 .
C36 C32 C33 118.1(4) .
C36 C32 C31 124.8(4) .
C33 C32 C31 117.2(5) .
N14 C33 C32 122.5(4) .
N14 C33 C29 116.2(4) .
C32 C33 C29 121.3(3) .
N14 C34 C35 122.8(4) .
N14 C34 H34 118.6 .
C35 C34 H34 118.6 .
C36 C35 C34 120.3(4) .
C36 C35 H35 119.9 .
C34 C35 H35 119.9 .
C35 C36 C32 118.8(4) .
C35 C36 H36 120.6 .
C32 C36 H36 120.6 .
N1A O1A Dy1 112.5(2) .
C1 N1 C4 116.3(2) .
C1 N1 Dy1 121.23(18) .
C4 N1 Dy1 122.32(17) .
O3A N1A O2A 123.8(4) .
O3A N1A O1A 119.7(4) .
O2A N1A O1A 116.5(3) .
C4 N2 C3 116.3(2) .
C4 N2 Dy1 120.27(17) 2_665
C3 N2 Dy1 123.39(19) 2_665
C5 N3 Dy1 170.6(2) .
C6 N4 Dy1 165.8(3) .
C13 N11 C17 119.1(3) .
C13 N11 Fe1 129.1(2) .
C17 N11 Fe1 111.8(2) .
C22 N12 C21 119.1(3) .
C22 N12 Fe1 128.8(3) .
C21 N12 Fe1 112.1(2) .
C25 N13 C29 118.7(4) .
C25 N13 Fe2 128.5(3) .
C29 N13 Fe2 112.8(2) .
C34 N14 C33 117.5(3) .
C34 N14 Fe2 129.5(2) .
C33 N14 Fe2 112.9(3) .

loop_
_geom_bond_atom_site_label_1
_geom_bond_atom_site_label_2
_geom_bond_distance
_geom_bond_site_symmetry_2
Dy1 O1W 2.321(2) .
Dy1 O3W 2.326(2) .
Dy1 O2W 2.340(2) .
Dy1 O1A 2.406(3) .
Dy1 N4 2.456(2) .
Dy1 N3 2.490(3) .
Dy1 N1 2.542(2) .
Dy1 N2 2.597(2) 2_665
Fe1 C7 1.910(3) .
Fe1 C5 1.912(3) .
Fe1 C9 1.946(4) .
Fe1 C8 1.947(4) .
Fe1 N12 1.986(3) .
Fe1 N11 1.997(3) .
Fe2 C6 1.906(3) .
Fe2 C10 1.920(5) .
Fe2 C11 1.943(4) .
Fe2 C12 1.954(3) .
Fe2 N14 2.000(3) .
Fe2 N13 2.003(3) .
C1 N1 1.338(3) .
C1 C2 1.368(4) .
C1 H1 0.9300 .
C2 C3 1.370(4) .
C2 H2 0.9300 .
C3 N2 1.336(4) .
C3 H3 0.9300 .
C4 N2 1.331(3) .
C4 N1 1.338(3) .
C4 C4 1.483(5) 2_665
C5 N3 1.144(4) .
C6 N4 1.142(4) .
C7 N5 1.141(4) .
C8 N6 1.141(5) .
C9 N7 1.134(5) .
C10 N8 1.128(6) .
C11 N9 1.130(5) .
C12 N10 1.134(4) .
C13 N11 1.327(5) .
C13 C14 1.395(6) .
C13 H13 0.9300 .
C14 C15 1.366(8) .
C14 H14 0.9300 .
C15 C16 1.397(8) .
C15 H15 0.9300 .
C16 C17 1.412(5) .
C16 C18 1.440(9) .
C17 N11 1.360(5) .
C17 C21 1.399(6) .
C18 C19 1.348(11) .
C18 H18 0.9300 .
C19 C20 1.409(9) .
C19 H19 0.9300 .
C20 C24 1.404(9) .
C20 C21 1.416(5) .
C21 N12 1.354(5) .
C22 N12 1.322(5) .
C22 C23 1.409(6) .
C22 H22 0.9300 .
C23 C24 1.330(9) .
C23 H23 0.9300 .
C24 H24 0.9300 .
C25 N13 1.334(6) .
C25 C26 1.411(7) .
C25 H25 0.9300 .
C26 C27 1.365(9) .
C26 H26 0.9300 .
C27 C28 1.399(8) .
C27 H27 0.9300 .
C28 C29 1.399(5) .
C28 C30 1.423(8) .
C29 N13 1.359(6) .
C29 C33 1.413(6) .
C30 C31 1.341(8) .
C30 H30 0.9300 .
C31 C32 1.431(6) .
C31 H31 0.9300 .
C32 C36 1.385(7) .
C32 C33 1.408(6) .
C33 N14 1.361(4) .
C34 N14 1.327(5) .
C34 C35 1.383(6) .
C34 H34 0.9300 .
C35 C36 1.365(6) .
C35 H35 0.9300 .
C36 H36 0.9300 .
O1A N1A 1.274(4) .
O2A N1A 1.234(4) .
O3A N1A 1.207(4) .
N2 Dy1 2.597(2) 2_665
